data_1566959
loop_
_publ_author_name
'Valentini, Cataldo'
'Gowland, Duncan'
'Bezzu, C. Grazia'
'Romito, Deborah'
'Demitri, Nicola'
'Bonini, Nicola'
'Bonifazi, Davide'

_publ_section_title
;
 Customising excitation properties of polycyclic aromatic hydrocarbons by
 rational positional heteroatom doping: the peri-xanthenoxanthene (PXX)
 case
;
_journal_name_full 'Chemical Science'
_journal_paper_doi 10.1039/D2SC01038K
_journal_year 2022
_chemical_formula_sum 'C18 H8 N2 O2'
_chemical_formula_weight 284.26
_chemical_name_common 1,7_N2PXX
_space_group_crystal_system monoclinic
_space_group_IT_number 14
_space_group_name_Hall '-P 2ybc'
_space_group_name_H-M_alt 'P 1 21/c 1'
_atom_sites_solution_hydrogens geom
_audit_creation_method SHELXL-2014/7
_audit_update_record
;
2020-02-20 deposited with the CCDC.	2022-04-27 downloaded from the CCDC.
;
_cell_angle_alpha 90
_cell_angle_beta 97.073(19)
_cell_angle_gamma 90
_cell_formula_units_Z 2
_cell_length_a 4.3819(9)
_cell_length_b 13.469(3)
_cell_length_c 10.1801(18)
_cell_measurement_reflns_used 634
_cell_measurement_temperature 150(2)
_cell_measurement_theta_max 28.8590
_cell_measurement_theta_min 3.6240
_cell_volume 596.3(2)
_computing_structure_refinement 'SHELXL-2014/7 (Sheldrick, 2014)'
_diffrn_ambient_temperature 150(2)
_diffrn_measured_fraction_theta_full 0.999
_diffrn_measured_fraction_theta_max 0.852
_diffrn_measurement_device_type 'SuperNova, Dual, Cu at zero, Atlas'
_diffrn_radiation_type MoK\a
_diffrn_radiation_wavelength 0.71073
_diffrn_reflns_av_R_equivalents 0.0352
_diffrn_reflns_av_unetI/netI 0.0575
_diffrn_reflns_Laue_measured_fraction_full 0.999
_diffrn_reflns_Laue_measured_fraction_max 0.852
_diffrn_reflns_limit_h_max 4
_diffrn_reflns_limit_h_min -6
_diffrn_reflns_limit_k_max 18
_diffrn_reflns_limit_k_min -15
_diffrn_reflns_limit_l_max 13
_diffrn_reflns_limit_l_min -13
_diffrn_reflns_number 2815
_diffrn_reflns_point_group_measured_fraction_full 0.999
_diffrn_reflns_point_group_measured_fraction_max 0.852
_diffrn_reflns_theta_full 25.242
_diffrn_reflns_theta_max 29.488
_diffrn_reflns_theta_min 3.025
_exptl_absorpt_coefficient_mu 0.106
_exptl_absorpt_correction_T_max 1.000
_exptl_absorpt_correction_T_min 0.814
_exptl_absorpt_correction_type gaussian
_exptl_absorpt_process_details
;
CrysAlisPro 1.171.38.43f (Rigaku Oxford Diffraction, 2015)
Numerical absorption correction based on gaussian integration over
			a multifaceted crystal model
Empirical absorption correction using spherical harmonics,
 implemented in SCALE3 ABSPACK scaling algorithm.
;
_exptl_crystal_colour Yellow
_exptl_crystal_density_diffrn 1.583
_exptl_crystal_description Needle
_exptl_crystal_F_000 292
_exptl_crystal_recrystallization_method 'Re-crystallisation from solvent: CHCl3'
_exptl_crystal_size_max 0.221
_exptl_crystal_size_mid 0.080
_exptl_crystal_size_min 0.072
_refine_diff_density_max 0.394
_refine_diff_density_min -0.358
_refine_diff_density_rms 0.069
_refine_ls_extinction_method none
_refine_ls_goodness_of_fit_ref 1.010
_refine_ls_hydrogen_treatment constr
_refine_ls_matrix_type full
_refine_ls_number_parameters 100
_refine_ls_number_reflns 1409
_refine_ls_number_restraints 0
_refine_ls_restrained_S_all 1.010
_refine_ls_R_factor_all 0.1359
_refine_ls_R_factor_gt 0.0684
_refine_ls_shift/su_max 0.000
_refine_ls_shift/su_mean 0.000
_refine_ls_structure_factor_coef Fsqd
_refine_ls_weighting_details 'w=1/[\s^2^(Fo^2^)+(0.1115P)^2^] where P=(Fo^2^+2Fc^2^)/3'
_refine_ls_weighting_scheme calc
_refine_ls_wR_factor_gt 0.1879
_refine_ls_wR_factor_ref 0.2422
_reflns_Friedel_coverage 0.000
_reflns_number_gt 702
_reflns_number_total 1409
_reflns_threshold_expression 'I > 2\s(I)'
_cod_data_source_file d2sc01038k2.cif
_cod_data_source_block shelx
_cod_original_sg_symbol_H-M 'P 21/c'
_cod_database_code 1566959
_shelx_shelxl_version_number 2014/7
_shelx_space_group_comment
;
The symmetry employed for this shelxl refinement is uniquely defined
by the following loop, which should always be used as a source of
symmetry information in preference to the above space-group names.
They are only intended as comments.
;
_shelx_estimated_absorpt_t_min 0.977
_shelx_estimated_absorpt_t_max 0.992

loop_
_space_group_symop_operation_xyz
'x, y, z'
'-x, y+1/2, -z+1/2'
'-x, -y, -z'
'x, -y-1/2, z-1/2'

loop_
_atom_site_label
_atom_site_type_symbol
_atom_site_fract_x
_atom_site_fract_y
_atom_site_fract_z
_atom_site_U_iso_or_equiv
_atom_site_adp_type
_atom_site_occupancy
_atom_site_site_symmetry_order
_atom_site_calc_flag
_atom_site_refinement_flags_posn
_atom_site_refinement_flags_adp
_atom_site_refinement_flags_occupancy
_atom_site_disorder_assembly
_atom_site_disorder_group
O1 O 0.2696(4) 0.63134(11) 0.63406(17) 0.0285(6) Uani 1 1 d . . . . .
N1 N 0.0250(5) 0.54601(15) 0.7822(2) 0.0316(6) Uani 1 1 d . . . . .
C1 C 0.5399(5) 0.54711(15) 0.4760(2) 0.0213(6) Uani 1 1 d . . . . .
C2 C 0.2824(5) 0.45111(17) 0.6295(2) 0.0223(6) Uani 1 1 d . . . . .
C3 C 0.4462(6) 0.63329(17) 0.5299(2) 0.0239(6) Uani 1 1 d . . . . .
C4 C 0.1896(6) 0.54071(17) 0.6846(2) 0.0254(6) Uani 1 1 d . . . . .
C5 C 0.7033(5) 0.72829(18) 0.3758(2) 0.0281(7) Uani 1 1 d . . . . .
H5 H 0.7578 0.7909 0.3425 0.034 Uiso 1 1 calc R U . . .
C6 C 0.8034(6) 0.64008(17) 0.3183(2) 0.0251(6) Uani 1 1 d . . . . .
C7 C -0.0587(6) 0.45637(19) 0.8322(3) 0.0329(7) Uani 1 1 d . . . . .
H7 H -0.1796 0.4582 0.9035 0.040 Uiso 1 1 calc R U . . .
C8 C 0.5279(6) 0.72478(17) 0.4794(2) 0.0279(6) Uani 1 1 d . . . . .
H8 H 0.4626 0.7847 0.5166 0.033 Uiso 1 1 calc R U . . .
C9 C 0.0169(6) 0.36604(19) 0.7883(3) 0.0301(7) Uani 1 1 d . . . . .
H9 H -0.0494 0.3074 0.8282 0.036 Uiso 1 1 calc R U . . .

loop_
_atom_site_aniso_label
_atom_site_aniso_U_11
_atom_site_aniso_U_22
_atom_site_aniso_U_33
_atom_site_aniso_U_23
_atom_site_aniso_U_13
_atom_site_aniso_U_12
O1 0.0281(10) 0.0225(11) 0.0361(11) -0.0002(7) 0.0079(8) 0.0010(8)
N1 0.0260(12) 0.0334(14) 0.0363(13) -0.0010(9) 0.0069(10) 0.0009(10)
C1 0.0164(12) 0.0199(13) 0.0262(13) 0.0000(9) -0.0027(10) -0.0002(10)
C2 0.0142(12) 0.0247(15) 0.0268(13) 0.0001(10) -0.0029(10) -0.0035(10)
C3 0.0163(12) 0.0257(14) 0.0296(13) -0.0002(10) 0.0024(10) -0.0011(10)
C4 0.0185(13) 0.0259(14) 0.0313(14) 0.0004(10) 0.0005(10) -0.0024(11)
C5 0.0220(13) 0.0202(13) 0.0403(15) 0.0057(11) -0.0034(11) -0.0019(10)
C6 0.0182(13) 0.0250(14) 0.0311(13) 0.0020(10) -0.0014(10) -0.0025(10)
C7 0.0247(14) 0.0398(17) 0.0348(15) 0.0007(12) 0.0054(11) -0.0035(12)
C8 0.0235(13) 0.0204(13) 0.0386(14) -0.0012(11) -0.0011(11) 0.0004(11)
C9 0.0252(14) 0.0321(15) 0.0322(14) 0.0045(11) 0.0005(11) -0.0047(11)

loop_
_atom_type_symbol
_atom_type_description
_atom_type_scat_dispersion_real
_atom_type_scat_dispersion_imag
_atom_type_scat_source
C C 0.0033 0.0016 'International Tables Vol C Tables 4.2.6.8 and 6.1.1.4'
H H 0.0000 0.0000 'International Tables Vol C Tables 4.2.6.8 and 6.1.1.4'
N N 0.0061 0.0033 'International Tables Vol C Tables 4.2.6.8 and 6.1.1.4'
O O 0.0106 0.0060 'International Tables Vol C Tables 4.2.6.8 and 6.1.1.4'

loop_
_geom_angle_atom_site_label_1
_geom_angle_atom_site_label_2
_geom_angle_atom_site_label_3
_geom_angle
_geom_angle_site_symmetry_1
_geom_angle_site_symmetry_3
_geom_angle_publ_flag
C4 O1 C3 119.37(19) . . ?
C4 N1 C7 115.6(2) . . ?
C3 C1 C2 121.0(2) . 3_666 ?
C3 C1 C1 121.4(3) . 3_666 ?
C2 C1 C1 117.6(3) 3_666 3_666 ?
C1 C2 C6 120.2(2) 3_666 3_666 ?
C1 C2 C4 120.3(2) 3_666 . ?
C6 C2 C4 119.5(2) 3_666 . ?
C1 C3 O1 120.9(2) . . ?
C1 C3 C8 119.8(2) . . ?
O1 C3 C8 119.3(2) . . ?
N1 C4 O1 115.1(2) . . ?
N1 C4 C2 124.4(2) . . ?
O1 C4 C2 120.5(2) . . ?
C8 C5 C6 121.1(2) . . ?
C8 C5 H5 119.4 . . ?
C6 C5 H5 119.4 . . ?
C2 C6 C5 117.7(2) 3_666 . ?
C2 C6 C9 115.9(2) 3_666 3_666 ?
C5 C6 C9 126.4(2) . 3_666 ?
C9 C7 N1 125.4(2) . . ?
C9 C7 H7 117.3 . . ?
N1 C7 H7 117.3 . . ?
C5 C8 C3 120.2(2) . . ?
C5 C8 H8 119.9 . . ?
C3 C8 H8 119.9 . . ?
C7 C9 C6 119.1(2) . 3_666 ?
C7 C9 H9 120.4 . . ?
C6 C9 H9 120.4 3_666 . ?

loop_
_geom_bond_atom_site_label_1
_geom_bond_atom_site_label_2
_geom_bond_distance
_geom_bond_site_symmetry_2
_geom_bond_publ_flag
O1 C4 1.386(3) . ?
O1 C3 1.388(3) . ?
N1 C4 1.300(3) . ?
N1 C7 1.377(3) . ?
C1 C3 1.368(3) . ?
C1 C2 1.402(4) 3_666 ?
C1 C1 1.419(4) 3_666 ?
C2 C1 1.402(4) 3_666 ?
C2 C6 1.408(3) 3_666 ?
C2 C4 1.412(3) . ?
C3 C8 1.398(3) . ?
C5 C8 1.380(3) . ?
C5 C6 1.418(3) . ?
C5 H5 0.9500 . ?
C6 C2 1.408(3) 3_666 ?
C6 C9 1.419(4) 3_666 ?
C7 C9 1.351(3) . ?
C7 H7 0.9500 . ?
C8 H8 0.9500 . ?
C9 C6 1.419(4) 3_666 ?
C9 H9 0.9500 . ?
